data_1529329
loop_
_publ_author_name
'Chitnis, Saurabh S.'
'Robertson, Alasdair P. M.'
'Burford, Neil'
'Patrick, Brian O.'
'McDonald, Robert'
'Ferguson, Michael J.'

_publ_section_title
;
 Bipyridine complexes of E3+(E = P, As, Sb, Bi): strong Lewis acids,
 sources of E(OTf)3and synthons for EIand EVcations
;
_journal_issue 11
_journal_name_full 'Chem. Sci.'
_journal_page_first 6545
_journal_paper_doi 10.1039/C5SC02423D
_journal_volume 6
_journal_year 2015
_chemical_formula_sum 'C28 H36 As F9 N8 O9 S3'
_chemical_formula_weight 970.75
_space_group_crystal_system triclinic
_space_group_IT_number 2
_space_group_name_Hall '-P 1'
_space_group_name_H-M_alt 'P -1'
_symmetry_space_group_name_Hall '-P 1'
_symmetry_space_group_name_H-M 'P -1'
_atom_sites_solution_hydrogens geom
_audit_creation_method SHELXL-2014/7
_audit_update_record
;
2015-07-05 deposited with the CCDC.
2015-08-03 downloaded from the CCDC.
;
_cell_angle_alpha 81.4461(11)
_cell_angle_beta 66.6056(10)
_cell_angle_gamma 72.0828(11)
_cell_formula_units_Z 2
_cell_length_a 12.3457(11)
_cell_length_b 13.3802(12)
_cell_length_c 14.5721(13)
_cell_measurement_reflns_used 8152
_cell_measurement_temperature 173(2)
_cell_measurement_theta_max 24.75
_cell_measurement_theta_min 2.24
_cell_volume 2101.1(3)
_computing_cell_refinement 'Bruker SAINT'
_computing_data_collection 'Bruker APEX2'
_computing_data_reduction 'Bruker SAINT'
_computing_molecular_graphics 'Bruker SHELXTL'
_computing_publication_material 'Bruker SHELXTL'
_computing_structure_refinement 'SHELXL-2014/7 (Sheldrick, 2014)'
_computing_structure_solution 'SHELXT-2014 (Sheldrick 2014)'
_diffrn_ambient_temperature 173(2)
_diffrn_measured_fraction_theta_full 0.999
_diffrn_measured_fraction_theta_max 0.990
_diffrn_measurement_device_type 'Bruker APEX-II CCD'
_diffrn_measurement_method '\w scans'
_diffrn_radiation_type MoK\a
_diffrn_radiation_wavelength 0.71073
_diffrn_reflns_av_R_equivalents 0.0208
_diffrn_reflns_av_unetI/netI 0.0311
_diffrn_reflns_laue_measured_fraction_full 0.999
_diffrn_reflns_laue_measured_fraction_max 0.990
_diffrn_reflns_limit_h_max 16
_diffrn_reflns_limit_h_min -16
_diffrn_reflns_limit_k_max 17
_diffrn_reflns_limit_k_min -17
_diffrn_reflns_limit_l_max 18
_diffrn_reflns_limit_l_min -18
_diffrn_reflns_number 18953
_diffrn_reflns_point_group_measured_fraction_full 0.999
_diffrn_reflns_point_group_measured_fraction_max 0.990
_diffrn_reflns_theta_full 25.242
_diffrn_reflns_theta_max 27.600
_diffrn_reflns_theta_min 1.600
_exptl_absorpt_coefficient_mu 1.054
_exptl_absorpt_correction_T_max 0.9105
_exptl_absorpt_correction_T_min 0.8485
_exptl_absorpt_correction_type numerical
_exptl_absorpt_process_details 'SADABS 2014/5'
_exptl_crystal_colour colourless
_exptl_crystal_density_diffrn 1.534
_exptl_crystal_description fragment
_exptl_crystal_F_000 988
_exptl_crystal_size_max 0.210
_exptl_crystal_size_mid 0.182
_exptl_crystal_size_min 0.181
_refine_diff_density_max 0.480
_refine_diff_density_min -0.364
_refine_diff_density_rms 0.059
_refine_ls_extinction_method none
_refine_ls_goodness_of_fit_ref 1.056
_refine_ls_hydrogen_treatment constr
_refine_ls_matrix_type full
_refine_ls_number_parameters 531
_refine_ls_number_reflns 9646
_refine_ls_number_restraints 0
_refine_ls_restrained_S_all 1.056
_refine_ls_R_factor_all 0.0446
_refine_ls_R_factor_gt 0.0364
_refine_ls_shift/su_max 0.002
_refine_ls_shift/su_mean 0.000
_refine_ls_structure_factor_coef Fsqd
_refine_ls_weighting_details 'w=1/[\s^2^(Fo^2^)+(0.0539P)^2^+0.5226P] where P=(Fo^2^+2Fc^2^)/3'
_refine_ls_weighting_scheme calc
_refine_ls_wR_factor_gt 0.0960
_refine_ls_wR_factor_ref 0.1008
_reflns_Friedel_coverage 0.000
_reflns_number_gt 8144
_reflns_number_total 9646
_reflns_threshold_expression 'I > 2\s(I)'
_cod_data_source_file c5sc02423d2.cif
_cod_data_source_block vic1524
_cod_depositor_comments 'Adding full bibliography for 1529324--1529330.cif.'
_cod_database_code 1529329
_shelx_shelxl_version_number 2014/7
_shelx_space_group_comment
; 
The symmetry employed for this shelxl refinement is uniquely defined 
by the following loop, which should always be used as a source of 
symmetry information in preference to the above space-group names. 
They are only intended as comments. 
;
_shelx_estimated_absorpt_t_min 0.809
_shelx_estimated_absorpt_t_max 0.832

loop_
_space_group_symop_operation_xyz
'x, y, z'
'-x, -y, -z'

loop_
_atom_site_label
_atom_site_type_symbol
_atom_site_fract_x
_atom_site_fract_y
_atom_site_fract_z
_atom_site_U_iso_or_equiv
_atom_site_adp_type
_atom_site_occupancy
_atom_site_site_symmetry_order
_atom_site_calc_flag
_atom_site_refinement_flags_posn
_atom_site_refinement_flags_adp
As As 0.36674(2) 0.38965(2) 0.62800(2) 0.02411(7) Uani 1 1 d . .
N11 N 0.22689(15) 0.50071(13) 0.62345(12) 0.0261(3) Uani 1 1 d . .
N12 N -0.04918(16) 0.75170(15) 0.58433(15) 0.0378(4) Uani 1 1 d . .
N21 N 0.28416(15) 0.28129(13) 0.67499(12) 0.0265(3) Uani 1 1 d . .
N22 N 0.10315(19) 0.04995(15) 0.75035(16) 0.0430(5) Uani 1 1 d . .
N31 N 0.33772(15) 0.42191(13) 0.76299(12) 0.0265(3) Uani 1 1 d . .
N32 N 0.3082(2) 0.46080(18) 1.04893(15) 0.0504(5) Uani 1 1 d . .
C11 C 0.11908(19) 0.48653(17) 0.62970(16) 0.0319(4) Uani 1 1 d . .
H11 H 0.1075 0.4181 0.6443 0.038 Uiso 1 1 calc R U
C12 C 0.02838(19) 0.56711(17) 0.61571(16) 0.0331(5) Uani 1 1 d . .
H12 H -0.0452 0.5541 0.6206 0.040 Uiso 1 1 calc R U
C13 C 0.04132(18) 0.67069(16) 0.59388(15) 0.0295(4) Uani 1 1 d . .
C14 C 0.15820(19) 0.68169(17) 0.58071(17) 0.0321(4) Uani 1 1 d . .
H14 H 0.1747 0.7481 0.5617 0.038 Uiso 1 1 calc R U
C15 C 0.24534(19) 0.59795(16) 0.59525(15) 0.0294(4) Uani 1 1 d . .
H15 H 0.3225 0.6071 0.5855 0.035 Uiso 1 1 calc R U
C16 C -0.1674(2) 0.7376(2) 0.5977(2) 0.0534(7) Uani 1 1 d . .
H16A H -0.2223 0.8056 0.5886 0.064 Uiso 1 1 calc R U
H16B H -0.2040 0.7090 0.6652 0.064 Uiso 1 1 calc R U
H16C H -0.1552 0.6889 0.5482 0.064 Uiso 1 1 calc R U
C17 C -0.0357(2) 0.85797(19) 0.5614(3) 0.0577(8) Uani 1 1 d . .
H17A H -0.1030 0.9027 0.5418 0.069 Uiso 1 1 calc R U
H17B H 0.0429 0.8566 0.5063 0.069 Uiso 1 1 calc R U
H17C H -0.0378 0.8862 0.6206 0.069 Uiso 1 1 calc R U
C21 C 0.19113(19) 0.27969(16) 0.76610(15) 0.0304(4) Uani 1 1 d . .
H21 H 0.1671 0.3337 0.8115 0.037 Uiso 1 1 calc R U
C22 C 0.1326(2) 0.20341(17) 0.79312(16) 0.0347(5) Uani 1 1 d . .
H22 H 0.0684 0.2048 0.8568 0.042 Uiso 1 1 calc R U
C23 C 0.1662(2) 0.12089(16) 0.72729(16) 0.0324(4) Uani 1 1 d . .
C24 C 0.2700(2) 0.11937(17) 0.63730(16) 0.0321(4) Uani 1 1 d . .
H24 H 0.3016 0.0626 0.5934 0.039 Uiso 1 1 calc R U
C25 C 0.32399(18) 0.19825(16) 0.61402(15) 0.0284(4) Uani 1 1 d . .
H25 H 0.3924 0.1961 0.5529 0.034 Uiso 1 1 calc R U
C26 C -0.0135(3) 0.0634(2) 0.8360(2) 0.0621(8) Uani 1 1 d . .
H26A H -0.0473 0.0046 0.8405 0.075 Uiso 1 1 calc R U
H26B H -0.0714 0.1295 0.8273 0.075 Uiso 1 1 calc R U
H26C H 0.0002 0.0649 0.8975 0.075 Uiso 1 1 calc R U
C27 C 0.1394(3) -0.0371(2) 0.6849(2) 0.0579(7) Uani 1 1 d . .
H27A H 0.1026 -0.0930 0.7231 0.070 Uiso 1 1 calc R U
H27B H 0.2290 -0.0646 0.6583 0.070 Uiso 1 1 calc R U
H27C H 0.1110 -0.0122 0.6295 0.070 Uiso 1 1 calc R U
C31 C 0.23821(19) 0.49285(17) 0.82468(16) 0.0318(4) Uani 1 1 d . .
H31 H 0.1761 0.5334 0.8009 0.038 Uiso 1 1 calc R U
C32 C 0.2264(2) 0.50647(17) 0.91880(16) 0.0349(5) Uani 1 1 d . .
H32 H 0.1555 0.5551 0.9603 0.042 Uiso 1 1 calc R U
C33 C 0.3182(2) 0.44930(18) 0.95619(15) 0.0354(5) Uani 1 1 d . .
C34 C 0.4216(2) 0.37799(19) 0.88953(17) 0.0385(5) Uani 1 1 d . .
H34 H 0.4867 0.3377 0.9102 0.046 Uiso 1 1 calc R U
C35 C 0.42708(19) 0.36783(18) 0.79668(16) 0.0337(5) Uani 1 1 d . .
H35 H 0.4973 0.3203 0.7531 0.040 Uiso 1 1 calc R U
C36 C 0.1971(3) 0.5288(3) 1.1181(2) 0.0723(10) Uani 1 1 d . .
H36A H 0.2000 0.5192 1.1851 0.087 Uiso 1 1 calc R U
H36B H 0.1251 0.5106 1.1200 0.087 Uiso 1 1 calc R U
H36C H 0.1916 0.6023 1.0954 0.087 Uiso 1 1 calc R U
C37 C 0.4043(3) 0.4014(3) 1.0857(2) 0.0759(10) Uani 1 1 d . .
H37A H 0.3859 0.4262 1.1517 0.091 Uiso 1 1 calc R U
H37B H 0.4834 0.4114 1.0391 0.091 Uiso 1 1 calc R U
H37C H 0.4081 0.3266 1.0912 0.091 Uiso 1 1 calc R U
S1 S 0.40775(5) 0.41337(4) 0.37350(4) 0.03036(12) Uani 1 1 d . .
F11 F 0.59723(17) 0.34094(16) 0.21305(13) 0.0821(6) Uani 1 1 d . .
F12 F 0.59859(17) 0.25290(15) 0.34805(17) 0.0817(6) Uani 1 1 d . .
F13 F 0.48082(16) 0.24044(13) 0.27737(13) 0.0647(5) Uani 1 1 d . .
O11 O 0.34338(15) 0.35916(13) 0.46171(11) 0.0390(4) Uani 1 1 d . .
O12 O 0.33826(18) 0.46289(15) 0.31241(13) 0.0552(5) Uani 1 1 d . .
O13 O 0.47455(16) 0.47461(14) 0.39146(12) 0.0447(4) Uani 1 1 d . .
C1 C 0.5273(2) 0.3061(2) 0.2992(2) 0.0461(6) Uani 1 1 d . .
S2 S 0.63929(5) 0.10486(5) 0.60214(5) 0.04085(14) Uani 1 1 d . .
F21 F 0.6321(2) -0.05057(15) 0.73608(18) 0.0927(7) Uani 1 1 d . .
F22 F 0.6099(2) 0.09664(17) 0.79098(14) 0.0811(6) Uani 1 1 d . .
F23 F 0.46248(16) 0.06979(18) 0.76573(14) 0.0814(6) Uani 1 1 d . .
O21 O 0.57325(14) 0.21438(12) 0.61323(13) 0.0419(4) Uani 1 1 d . .
O22 O 0.60514(19) 0.04751(16) 0.54734(16) 0.0646(6) Uani 1 1 d . .
O23 O 0.76874(16) 0.08510(15) 0.57672(17) 0.0608(5) Uani 1 1 d . .
C2 C 0.5834(3) 0.0524(2) 0.7300(2) 0.0546(7) Uani 1 1 d . .
S3 S 0.03481(7) 0.24507(6) 0.07719(5) 0.0578(2) Uani 1 1 d . .
F31 F 0.2103(5) 0.2615(3) 0.1223(4) 0.203(2) Uani 1 1 d . .
F32 F 0.1816(3) 0.1124(2) 0.1520(3) 0.1449(13) Uani 1 1 d . .
F33 F 0.2693(3) 0.1689(3) 0.0018(3) 0.1792(18) Uani 1 1 d . .
O31 O 0.0235(3) 0.1571(2) 0.0401(2) 0.0892(8) Uani 1 1 d . .
O32 O 0.0501(2) 0.32953(16) 0.00387(17) 0.0815(8) Uani 1 1 d . .
O33 O -0.0482(3) 0.2721(3) 0.1745(2) 0.1315(14) Uani 1 1 d . .
C3 C 0.1807(4) 0.1942(3) 0.0883(4) 0.0906(13) Uani 1 1 d . .
N1S N 0.0256(2) 0.6822(2) 0.3531(2) 0.0639(7) Uani 1 1 d . .
N2S N 0.6793(3) 0.2287(3) -0.0330(3) 0.1134(14) Uani 1 1 d . .
C1S C 0.1181(3) 0.6975(2) 0.32813(19) 0.0446(6) Uani 1 1 d . .
C2S C 0.2372(3) 0.7169(2) 0.2959(2) 0.0588(7) Uani 1 1 d . .
H2SA H 0.2280 0.7829 0.3234 0.071 Uiso 1 1 calc R U
H2SB H 0.2724 0.7220 0.2227 0.071 Uiso 1 1 calc R U
H2SC H 0.2917 0.6589 0.3198 0.071 Uiso 1 1 calc R U
C3S C 0.7075(3) 0.1682(3) 0.0218(3) 0.0808(11) Uani 1 1 d . .
C4S C 0.7459(3) 0.0912(3) 0.0922(3) 0.0814(11) Uani 1 1 d . .
H4SA H 0.6740 0.0865 0.1523 0.098 Uiso 1 1 calc R U
H4SB H 0.8035 0.1127 0.1105 0.098 Uiso 1 1 calc R U
H4SC H 0.7861 0.0224 0.0613 0.098 Uiso 1 1 calc R U

loop_
_atom_site_aniso_label
_atom_site_aniso_U_11
_atom_site_aniso_U_22
_atom_site_aniso_U_33
_atom_site_aniso_U_23
_atom_site_aniso_U_13
_atom_site_aniso_U_12
As 0.02423(11) 0.02772(11) 0.02092(10) -0.00151(7) -0.00835(8) -0.00761(8)
N11 0.0257(8) 0.0282(9) 0.0275(8) 0.0005(7) -0.0125(7) -0.0090(7)
N12 0.0298(9) 0.0329(10) 0.0524(12) -0.0039(9) -0.0198(9) -0.0035(8)
N21 0.0279(8) 0.0268(8) 0.0235(8) -0.0017(6) -0.0080(7) -0.0075(7)
N22 0.0451(11) 0.0339(10) 0.0471(12) -0.0002(9) -0.0085(9) -0.0192(9)
N31 0.0262(8) 0.0294(9) 0.0228(8) -0.0061(7) -0.0070(7) -0.0065(7)
N32 0.0641(14) 0.0605(14) 0.0274(10) -0.0096(9) -0.0176(10) -0.0138(11)
C11 0.0308(10) 0.0348(11) 0.0346(11) 0.0036(9) -0.0152(9) -0.0133(9)
C12 0.0269(10) 0.0370(12) 0.0399(12) 0.0000(9) -0.0160(9) -0.0111(9)
C13 0.0280(10) 0.0323(11) 0.0296(10) -0.0040(8) -0.0125(8) -0.0063(8)
C14 0.0313(11) 0.0279(10) 0.0408(12) -0.0007(9) -0.0161(9) -0.0100(8)
C15 0.0279(10) 0.0318(11) 0.0326(10) -0.0016(8) -0.0136(8) -0.0102(8)
C16 0.0315(12) 0.0496(15) 0.083(2) 0.0005(14) -0.0296(13) -0.0063(11)
C17 0.0418(14) 0.0305(13) 0.099(2) -0.0010(14) -0.0309(15) -0.0014(11)
C21 0.0318(11) 0.0302(11) 0.0255(10) -0.0019(8) -0.0060(8) -0.0092(8)
C22 0.0324(11) 0.0344(11) 0.0306(11) 0.0010(9) -0.0041(9) -0.0111(9)
C23 0.0340(11) 0.0280(11) 0.0332(11) 0.0026(8) -0.0126(9) -0.0071(9)
C24 0.0353(11) 0.0301(11) 0.0309(10) -0.0045(8) -0.0113(9) -0.0085(9)
C25 0.0281(10) 0.0306(10) 0.0247(9) -0.0029(8) -0.0082(8) -0.0066(8)
C26 0.0530(16) 0.0534(17) 0.0679(19) -0.0005(14) 0.0007(14) -0.0300(14)
C27 0.074(2) 0.0453(15) 0.0594(17) -0.0052(13) -0.0160(15) -0.0337(14)
C31 0.0317(11) 0.0307(11) 0.0297(10) -0.0039(8) -0.0097(9) -0.0051(8)
C32 0.0355(11) 0.0336(11) 0.0274(10) -0.0075(9) -0.0043(9) -0.0054(9)
C33 0.0436(12) 0.0400(12) 0.0237(10) -0.0044(9) -0.0100(9) -0.0145(10)
C34 0.0379(12) 0.0479(14) 0.0315(11) -0.0024(10) -0.0180(10) -0.0071(10)
C35 0.0304(10) 0.0404(12) 0.0276(10) -0.0068(9) -0.0104(9) -0.0037(9)
C36 0.094(2) 0.081(2) 0.0296(14) -0.0209(14) -0.0152(15) -0.0081(19)
C37 0.087(2) 0.111(3) 0.0388(16) -0.0106(16) -0.0383(16) -0.016(2)
S1 0.0359(3) 0.0352(3) 0.0232(2) -0.0017(2) -0.0126(2) -0.0117(2)
F11 0.0692(12) 0.0964(15) 0.0558(11) -0.0282(10) 0.0204(9) -0.0352(11)
F12 0.0622(11) 0.0725(12) 0.1085(16) -0.0248(11) -0.0474(11) 0.0149(9)
F13 0.0656(10) 0.0575(10) 0.0722(11) -0.0333(8) -0.0149(9) -0.0183(8)
O11 0.0466(9) 0.0513(10) 0.0271(8) -0.0001(7) -0.0128(7) -0.0262(8)
O12 0.0704(13) 0.0564(11) 0.0428(10) -0.0022(8) -0.0375(9) -0.0002(10)
O13 0.0533(10) 0.0492(10) 0.0389(9) -0.0037(7) -0.0120(8) -0.0301(8)
C1 0.0395(13) 0.0507(15) 0.0463(14) -0.0144(11) -0.0102(11) -0.0117(11)
S2 0.0334(3) 0.0326(3) 0.0499(3) -0.0119(2) -0.0090(3) -0.0037(2)
F21 0.1119(17) 0.0505(11) 0.1113(17) 0.0245(11) -0.0465(14) -0.0225(11)
F22 0.1078(16) 0.0933(14) 0.0655(12) 0.0136(10) -0.0507(12) -0.0423(12)
F23 0.0542(10) 0.1172(17) 0.0640(12) 0.0174(11) -0.0125(9) -0.0337(11)
O21 0.0378(9) 0.0345(9) 0.0498(10) -0.0092(7) -0.0181(8) 0.0010(7)
O22 0.0680(13) 0.0625(13) 0.0636(13) -0.0296(10) -0.0111(10) -0.0235(11)
O23 0.0327(9) 0.0438(10) 0.0910(15) -0.0058(10) -0.0133(10) -0.0016(8)
C2 0.0537(16) 0.0484(16) 0.0637(18) 0.0041(13) -0.0248(14) -0.0155(13)
S3 0.0525(4) 0.0496(4) 0.0459(4) 0.0098(3) -0.0034(3) -0.0045(3)
F31 0.290(5) 0.204(4) 0.265(5) 0.088(4) -0.199(5) -0.187(4)
F32 0.145(2) 0.127(2) 0.224(3) 0.095(2) -0.141(3) -0.070(2)
F33 0.0566(15) 0.200(4) 0.213(4) 0.034(3) -0.017(2) -0.0052(19)
O31 0.129(2) 0.0905(18) 0.0857(17) 0.0280(15) -0.0642(17) -0.0631(17)
O32 0.0890(17) 0.0486(12) 0.0625(14) 0.0150(10) -0.0018(12) -0.0015(11)
O33 0.124(2) 0.116(2) 0.0580(16) 0.0112(16) 0.0200(16) 0.019(2)
C3 0.095(3) 0.079(3) 0.121(4) 0.027(3) -0.059(3) -0.044(2)
N1S 0.0561(15) 0.0745(18) 0.0734(17) -0.0049(14) -0.0259(13) -0.0310(13)
N2S 0.095(3) 0.139(3) 0.065(2) 0.007(2) -0.0246(19) 0.014(2)
C1S 0.0529(15) 0.0454(14) 0.0445(14) -0.0037(11) -0.0229(12) -0.0181(12)
C2S 0.0525(16) 0.0645(19) 0.0689(19) 0.0040(15) -0.0262(15) -0.0270(14)
C3S 0.060(2) 0.103(3) 0.0525(19) -0.0097(19) -0.0106(16) 0.0036(19)
C4S 0.075(2) 0.084(3) 0.062(2) 0.0022(18) -0.0134(18) -0.0067(19)

loop_
_atom_type_symbol
_atom_type_description
_atom_type_scat_dispersion_real
_atom_type_scat_dispersion_imag
_atom_type_scat_source
C C 0.0033 0.0016 'International Tables Vol C Tables 4.2.6.8 and 6.1.1.4'
H H 0.0000 0.0000 'International Tables Vol C Tables 4.2.6.8 and 6.1.1.4'
N N 0.0061 0.0033 'International Tables Vol C Tables 4.2.6.8 and 6.1.1.4'
O O 0.0106 0.0060 'International Tables Vol C Tables 4.2.6.8 and 6.1.1.4'
F F 0.0171 0.0103 'International Tables Vol C Tables 4.2.6.8 and 6.1.1.4'
S S 0.1246 0.1234 'International Tables Vol C Tables 4.2.6.8 and 6.1.1.4'
As As 0.0499 2.0058 'International Tables Vol C Tables 4.2.6.8 and 6.1.1.4'

loop_
_geom_angle_atom_site_label_1
_geom_angle_atom_site_label_2
_geom_angle_atom_site_label_3
_geom_angle
N21 As N11 96.45(7)
N21 As N31 92.51(7)
N11 As N31 92.64(7)
C15 N11 C11 118.09(17)
C15 N11 As 116.13(13)
C11 N11 As 124.82(14)
C13 N12 C17 121.85(19)
C13 N12 C16 121.1(2)
C17 N12 C16 117.01(19)
C25 N21 C21 118.07(17)
C25 N21 As 117.27(13)
C21 N21 As 124.63(14)
C23 N22 C27 121.5(2)
C23 N22 C26 120.9(2)
C27 N22 C26 117.2(2)
C35 N31 C31 118.41(17)
C35 N31 As 114.73(13)
C31 N31 As 126.86(14)
C33 N32 C37 121.1(2)
C33 N32 C36 120.6(2)
C37 N32 C36 118.2(2)
C12 C11 N11 121.9(2)
C11 C12 C13 121.09(19)
N12 C13 C12 121.84(19)
N12 C13 C14 122.5(2)
C12 C13 C14 115.63(18)
C15 C14 C13 120.29(19)
C14 C15 N11 122.63(18)
C22 C21 N21 121.82(19)
C21 C22 C23 120.82(19)
N22 C23 C24 122.9(2)
N22 C23 C22 121.1(2)
C24 C23 C22 115.99(19)
C25 C24 C23 120.23(19)
C24 C25 N21 122.64(19)
C32 C31 N31 121.5(2)
C31 C32 C33 121.0(2)
N32 C33 C32 122.0(2)
N32 C33 C34 121.8(2)
C32 C33 C34 116.16(19)
C35 C34 C33 119.8(2)
N31 C35 C34 123.2(2)
O12 S1 O13 116.19(12)
O12 S1 O11 114.28(11)
O13 S1 O11 113.62(9)
O12 S1 C1 104.32(12)
O13 S1 C1 103.80(11)
O11 S1 C1 102.45(11)
F13 C1 F12 108.4(2)
F13 C1 F11 106.7(2)
F12 C1 F11 108.0(2)
F13 C1 S1 111.61(17)
F12 C1 S1 110.45(18)
F11 C1 S1 111.47(19)
O22 S2 O23 115.61(13)
O22 S2 O21 114.92(12)
O23 S2 O21 113.66(11)
O22 S2 C2 103.89(14)
O23 S2 C2 104.29(13)
O21 S2 C2 102.28(12)
F22 C2 F23 107.2(3)
F22 C2 F21 107.2(2)
F23 C2 F21 107.4(3)
F22 C2 S2 111.6(2)
F23 C2 S2 111.1(2)
F21 C2 S2 112.0(2)
O33 S3 O31 114.4(2)
O33 S3 O32 116.95(17)
O31 S3 O32 112.31(16)
O33 S3 C3 104.7(2)
O31 S3 C3 101.98(19)
O32 S3 C3 104.29(18)
F31 C3 F33 104.7(4)
F31 C3 F32 105.6(4)
F33 C3 F32 110.3(4)
F31 C3 S3 112.9(4)
F33 C3 S3 111.9(3)
F32 C3 S3 111.1(3)
N1S C1S C2S 179.8(4)
N2S C3S C4S 178.7(5)

loop_
_geom_bond_atom_site_label_1
_geom_bond_atom_site_label_2
_geom_bond_distance
As N21 1.9157(17)
As N11 1.9174(16)
As N31 1.9447(16)
N11 C15 1.365(3)
N11 C11 1.367(3)
N12 C13 1.333(3)
N12 C17 1.457(3)
N12 C16 1.462(3)
N21 C25 1.370(2)
N21 C21 1.370(3)
N22 C23 1.331(3)
N22 C27 1.462(3)
N22 C26 1.464(3)
N31 C35 1.347(3)
N31 C31 1.370(3)
N32 C33 1.335(3)
N32 C37 1.457(4)
N32 C36 1.460(4)
C11 C12 1.353(3)
C12 C13 1.418(3)
C13 C14 1.429(3)
C14 C15 1.351(3)
C21 C22 1.351(3)
C22 C23 1.424(3)
C23 C24 1.422(3)
C24 C25 1.349(3)
C31 C32 1.355(3)
C32 C33 1.414(3)
C33 C34 1.423(3)
C34 C35 1.353(3)
S1 O12 1.4314(17)
S1 O13 1.4392(17)
S1 O11 1.4408(16)
S1 C1 1.817(3)
F11 C1 1.324(3)
F12 C1 1.322(3)
F13 C1 1.319(3)
S2 O22 1.433(2)
S2 O23 1.4353(18)
S2 O21 1.4383(16)
S2 C2 1.824(3)
F21 C2 1.328(3)
F22 C2 1.324(3)
F23 C2 1.327(3)
S3 O33 1.401(3)
S3 O31 1.431(3)
S3 O32 1.437(2)
S3 C3 1.782(4)
F31 C3 1.293(5)
F32 C3 1.326(4)
F33 C3 1.305(6)
N1S C1S 1.127(3)
N2S C3S 1.126(5)
C1S C2S 1.449(4)
C3S C4S 1.453(5)

loop_
_geom_torsion_atom_site_label_1
_geom_torsion_atom_site_label_2
_geom_torsion_atom_site_label_3
_geom_torsion_atom_site_label_4
_geom_torsion
N21 As N11 C15 177.93(14)
N31 As N11 C15 85.10(15)
N21 As N11 C11 -13.52(17)
N31 As N11 C11 -106.35(17)
N11 As N21 C25 117.76(14)
N31 As N21 C25 -149.30(15)
N11 As N21 C21 -64.32(17)
N31 As N21 C21 28.62(17)
N21 As N31 C35 90.87(16)
N11 As N31 C35 -172.55(16)
N21 As N31 C31 -89.56(18)
N11 As N31 C31 7.02(18)
C15 N11 C11 C12 -4.7(3)
As N11 C11 C12 -173.04(16)
N11 C11 C12 C13 -0.1(3)
C17 N12 C13 C12 -179.7(2)
C16 N12 C13 C12 1.0(3)
C17 N12 C13 C14 -1.1(3)
C16 N12 C13 C14 179.6(2)
C11 C12 C13 N12 -176.9(2)
C11 C12 C13 C14 4.4(3)
N12 C13 C14 C15 177.2(2)
C12 C13 C14 C15 -4.1(3)
C13 C14 C15 N11 -0.5(3)
C11 N11 C15 C14 5.0(3)
As N11 C15 C14 174.37(16)
C25 N21 C21 C22 -5.2(3)
As N21 C21 C22 176.91(16)
N21 C21 C22 C23 0.2(3)
C27 N22 C23 C24 1.8(4)
C26 N22 C23 C24 -170.7(2)
C27 N22 C23 C22 -177.8(2)
C26 N22 C23 C22 9.7(4)
C21 C22 C23 N22 -175.0(2)
C21 C22 C23 C24 5.3(3)
N22 C23 C24 C25 174.4(2)
C22 C23 C24 C25 -5.9(3)
C23 C24 C25 N21 1.1(3)
C21 N21 C25 C24 4.6(3)
As N21 C25 C24 -177.39(16)
C35 N31 C31 C32 -2.4(3)
As N31 C31 C32 178.08(16)
N31 C31 C32 C33 1.4(3)
C37 N32 C33 C32 -179.7(3)
C36 N32 C33 C32 4.0(4)
C37 N32 C33 C34 0.8(4)
C36 N32 C33 C34 -175.5(3)
C31 C32 C33 N32 -179.5(2)
C31 C32 C33 C34 0.0(3)
N32 C33 C34 C35 179.1(2)
C32 C33 C34 C35 -0.4(3)
C31 N31 C35 C34 2.0(3)
As N31 C35 C34 -178.43(19)
C33 C34 C35 N31 -0.6(4)
O12 S1 C1 F13 -59.0(2)
O13 S1 C1 F13 178.91(19)
O11 S1 C1 F13 60.4(2)
O12 S1 C1 F12 -179.69(19)
O13 S1 C1 F12 58.2(2)
O11 S1 C1 F12 -60.3(2)
O12 S1 C1 F11 60.3(2)
O13 S1 C1 F11 -61.9(2)
O11 S1 C1 F11 179.66(18)
O22 S2 C2 F22 178.9(2)
O23 S2 C2 F22 57.4(2)
O21 S2 C2 F22 -61.2(2)
O22 S2 C2 F23 -61.5(2)
O23 S2 C2 F23 177.0(2)
O21 S2 C2 F23 58.4(2)
O22 S2 C2 F21 58.7(2)
O23 S2 C2 F21 -62.8(2)
O21 S2 C2 F21 178.6(2)
O33 S3 C3 F31 -59.8(4)
O31 S3 C3 F31 -179.3(4)
O32 S3 C3 F31 63.6(4)
O33 S3 C3 F33 -177.6(3)
O31 S3 C3 F33 62.9(4)
O32 S3 C3 F33 -54.2(4)
O33 S3 C3 F32 58.6(4)
O31 S3 C3 F32 -61.0(4)
O32 S3 C3 F32 -178.0(3)
